data_7039652
loop_
_publ_author_name
'Yadav, Sangeeta'
'Manjare, Sudesh T.'
'Singh, Harkesh B.'
'Butcher, Ray J.'

_publ_section_title
;
 Transition metal mediated formation of dicationic diselenides stabilised
 by N-heterocyclic carbenes: designed synthesis.
;
_journal_issue 30
_journal_name_full 'Dalton transactions (Cambridge, England : 2003)'
_journal_page_first 12015
_journal_page_last 12027
_journal_paper_doi 10.1039/c6dt01425a
_journal_volume 45
_journal_year 2016
_chemical_formula_moiety 'C26 H36 N4 Se2, Br4 Fe, Br '
_chemical_formula_sum 'C26 H36 Br5 Fe N4 Se2'
_chemical_formula_weight 1017.91
_chemical_name_systematic
; 
 ? 
;
_space_group_IT_number 14
_symmetry_cell_setting monoclinic
_symmetry_space_group_name_Hall '-P 2ybc'
_symmetry_space_group_name_H-M 'P 1 21/c 1'
_atom_sites_solution_hydrogens geom
_atom_sites_solution_primary direct
_atom_sites_solution_secondary difmap
_audit_creation_method SHELXL-97
_audit_update_record
;
2016-06-18 deposited with the CCDC.
2016-06-23 downloaded from the CCDC.
;
_cell_angle_alpha 90.00
_cell_angle_beta 92.3693(16)
_cell_angle_gamma 90.00
_cell_formula_units_Z 4
_cell_length_a 12.5421(2)
_cell_length_b 9.47186(16)
_cell_length_c 29.2362(5)
_cell_measurement_reflns_used 11008
_cell_measurement_temperature 123(2)
_cell_measurement_theta_max 75.5517
_cell_measurement_theta_min 3.0231
_cell_volume 3470.20(10)
_computing_cell_refinement
;
CrysAlisPro, Agilent Technologies,
Version 1.171.35.21 (release 20-01-2012 CrysAlis171 .NET)
(compiled Jan 23 2012,18:06:46)
;
_computing_data_collection
;
CrysAlisPro, Agilent Technologies,
Version 1.171.35.21 (release 20-01-2012 CrysAlis171 .NET)
(compiled Jan 23 2012,18:06:46)
;
_computing_data_reduction
;
CrysAlisPro, Agilent Technologies,
Version 1.171.35.21 (release 20-01-2012 CrysAlis171 .NET)
(compiled Jan 23 2012,18:06:46)
;
_computing_molecular_graphics 'SHELXTL (Sheldrick, 2008)'
_computing_publication_material 'SHELXTL (Sheldrick, 2008)'
_computing_structure_refinement 'SHELXL-97 (Sheldrick, 2008)'
_computing_structure_solution 'SHELXS-97 (Sheldrick, 2008)'
_diffrn_ambient_temperature 123(2)
_diffrn_detector_area_resol_mean 10.5081
_diffrn_measured_fraction_theta_full 1.000
_diffrn_measured_fraction_theta_max 0.986
_diffrn_measurement_device_type 'Xcalibur, Ruby, Gemini'
_diffrn_measurement_method '\w scans'
_diffrn_radiation_monochromator graphite
_diffrn_radiation_source 'Enhance (Cu) X-ray Source'
_diffrn_radiation_type CuK\a
_diffrn_radiation_wavelength 1.54184
_diffrn_reflns_av_R_equivalents 0.0375
_diffrn_reflns_av_sigmaI/netI 0.0335
_diffrn_reflns_limit_h_max 15
_diffrn_reflns_limit_h_min -15
_diffrn_reflns_limit_k_max 8
_diffrn_reflns_limit_k_min -11
_diffrn_reflns_limit_l_max 34
_diffrn_reflns_limit_l_min -36
_diffrn_reflns_number 23159
_diffrn_reflns_theta_full 67.50
_diffrn_reflns_theta_max 75.74
_diffrn_reflns_theta_min 3.03
_exptl_absorpt_coefficient_mu 12.801
_exptl_absorpt_correction_T_max 0.662
_exptl_absorpt_correction_T_min 0.106
_exptl_absorpt_correction_type analytical
_exptl_absorpt_process_details
;
CrysAlisPro, Agilent Technologies,
Version 1.171.35.21 (release 20-01-2012 CrysAlis171 .NET)
(compiled Jan 23 2012,18:06:46)
Analytical numeric absorption correction using a multifaceted crystal
            model based on expressions derived by R.C. Clark & J.S. Reid.
(Clark, R. C. & Reid, J. S. (1995). Acta Cryst. A51, 887-897)
;
_exptl_crystal_colour yellow
_exptl_crystal_density_diffrn 1.948
_exptl_crystal_density_method 'not measured'
_exptl_crystal_description 'needle plate'
_exptl_crystal_F_000 1956
_exptl_crystal_size_max 0.4037
_exptl_crystal_size_mid 0.0926
_exptl_crystal_size_min 0.0344
_refine_diff_density_max 0.738
_refine_diff_density_min -0.672
_refine_diff_density_rms 0.095
_refine_ls_extinction_method none
_refine_ls_goodness_of_fit_ref 1.033
_refine_ls_hydrogen_treatment constr
_refine_ls_matrix_type full
_refine_ls_number_parameters 351
_refine_ls_number_reflns 7118
_refine_ls_number_restraints 0
_refine_ls_restrained_S_all 1.033
_refine_ls_R_factor_all 0.0302
_refine_ls_R_factor_gt 0.0265
_refine_ls_shift/su_max 0.003
_refine_ls_shift/su_mean 0.000
_refine_ls_structure_factor_coef Fsqd
_refine_ls_weighting_details 'calc w=1/[\s^2^(Fo^2^)+(0.0373P)^2^+0.3085P] where P=(Fo^2^+2Fc^2^)/3'
_refine_ls_weighting_scheme calc
_refine_ls_wR_factor_gt 0.0662
_refine_ls_wR_factor_ref 0.0685
_reflns_number_gt 6453
_reflns_number_total 7118
_reflns_threshold_expression >2sigma(I)
_cod_data_source_file c6dt01425a2.cif
_cod_data_source_block 12
_cod_depositor_comments 'Adding full bibliography for 7039650--7039655.cif.'
_cod_original_sg_symbol_H-M 'P 21/c'
_cod_database_code 7039652

loop_
_symmetry_equiv_pos_as_xyz
'x, y, z'
'-x, y+1/2, -z+1/2'
'-x, -y, -z'
'x, -y-1/2, z-1/2'

loop_
_atom_site_label
_atom_site_type_symbol
_atom_site_fract_x
_atom_site_fract_y
_atom_site_fract_z
_atom_site_U_iso_or_equiv
_atom_site_adp_type
_atom_site_occupancy
_atom_site_symmetry_multiplicity
_atom_site_calc_flag
_atom_site_refinement_flags
Br1 Br 0.83642(2) 0.29771(3) 0.490272(9) 0.02451(7) Uani 1 1 d .
Br11 Br 0.55621(3) 0.48986(4) 0.139248(13) 0.04416(9) Uani 1 1 d .
Br12 Br 0.66638(3) 0.33891(4) 0.251813(11) 0.03760(8) Uani 1 1 d .
Br13 Br 0.70122(3) 0.12921(4) 0.141829(11) 0.03526(8) Uani 1 1 d .
Br14 Br 0.85513(2) 0.47115(3) 0.159162(11) 0.03139(8) Uani 1 1 d .
Se1 Se 0.922029(19) 0.53773(3) 0.441518(8) 0.01851(7) Uani 1 1 d .
Se2 Se 1.00820(2) 0.75121(3) 0.415154(9) 0.01946(7) Uani 1 1 d .
Fe Fe 0.69270(3) 0.35525(5) 0.173359(15) 0.02652(10) Uani 1 1 d .
N1 N 0.78014(16) 0.6976(2) 0.49669(7) 0.0197(4) Uani 1 1 d .
N2 N 0.69594(16) 0.6026(2) 0.43646(7) 0.0207(4) Uani 1 1 d .
N3 N 0.84963(17) 0.8923(2) 0.35660(7) 0.0196(4) Uani 1 1 d .
N4 N 0.92039(17) 0.7099(2) 0.32222(7) 0.0212(4) Uani 1 1 d .
C1 C 0.79102(19) 0.6197(3) 0.45898(8) 0.0187(5) Uani 1 1 d .
C2 C 0.6724(2) 0.7332(3) 0.49916(9) 0.0226(5) Uani 1 1 d .
C3 C 0.6187(2) 0.8154(3) 0.53048(10) 0.0280(6) Uani 1 1 d .
H3A H 0.6550 0.8577 0.5562 0.034 Uiso 1 1 calc R
C4 C 0.5102(2) 0.8320(4) 0.52226(11) 0.0353(7) Uani 1 1 d .
H4A H 0.4710 0.8877 0.5428 0.042 Uiso 1 1 calc R
C5 C 0.4561(2) 0.7691(4) 0.48452(11) 0.0363(7) Uani 1 1 d .
H5A H 0.3813 0.7828 0.4802 0.044 Uiso 1 1 calc R
C6 C 0.5092(2) 0.6878(3) 0.45357(10) 0.0306(6) Uani 1 1 d .
H6A H 0.4726 0.6444 0.4282 0.037 Uiso 1 1 calc R
C7 C 0.6190(2) 0.6723(3) 0.46130(9) 0.0224(5) Uani 1 1 d .
C8 C 0.8665(2) 0.7357(3) 0.53067(9) 0.0226(5) Uani 1 1 d .
H8A H 0.9341 0.6942 0.5196 0.027 Uiso 1 1 calc R
C9 C 0.8461(2) 0.6668(3) 0.57669(10) 0.0310(6) Uani 1 1 d .
H9A H 0.8358 0.5651 0.5724 0.047 Uiso 1 1 calc R
H9B H 0.7820 0.7080 0.5894 0.047 Uiso 1 1 calc R
H9C H 0.9075 0.6832 0.5979 0.047 Uiso 1 1 calc R
C10 C 0.8822(2) 0.8946(3) 0.53287(10) 0.0308(6) Uani 1 1 d .
H10A H 0.8937 0.9310 0.5021 0.046 Uiso 1 1 calc R
H10B H 0.9445 0.9164 0.5530 0.046 Uiso 1 1 calc R
H10C H 0.8186 0.9389 0.5450 0.046 Uiso 1 1 calc R
C11 C 0.6768(2) 0.5239(3) 0.39280(9) 0.0250(5) Uani 1 1 d .
H11A H 0.7477 0.4913 0.3824 0.030 Uiso 1 1 calc R
C12 C 0.6099(3) 0.3932(3) 0.40094(12) 0.0381(7) Uani 1 1 d .
H12A H 0.6457 0.3343 0.4245 0.057 Uiso 1 1 calc R
H12B H 0.6012 0.3393 0.3724 0.057 Uiso 1 1 calc R
H12C H 0.5397 0.4216 0.4112 0.057 Uiso 1 1 calc R
C13 C 0.6285(2) 0.6196(3) 0.35564(10) 0.0296(6) Uani 1 1 d .
H13A H 0.6662 0.7102 0.3561 0.044 Uiso 1 1 calc R
H13B H 0.5529 0.6354 0.3612 0.044 Uiso 1 1 calc R
H13C H 0.6352 0.5747 0.3257 0.044 Uiso 1 1 calc R
C14 C 0.92149(19) 0.7863(3) 0.36103(9) 0.0197(5) Uani 1 1 d .
C15 C 0.7979(2) 0.8822(3) 0.31372(9) 0.0221(5) Uani 1 1 d .
C16 C 0.7132(2) 0.9592(3) 0.29327(10) 0.0261(5) Uani 1 1 d .
H16A H 0.6828 1.0378 0.3081 0.031 Uiso 1 1 calc R
C17 C 0.6761(2) 0.9152(4) 0.25060(10) 0.0336(6) Uani 1 1 d .
H17A H 0.6191 0.9652 0.2356 0.040 Uiso 1 1 calc R
C18 C 0.7204(3) 0.7986(4) 0.22879(10) 0.0342(7) Uani 1 1 d .
H18A H 0.6924 0.7716 0.1994 0.041 Uiso 1 1 calc R
C19 C 0.8039(2) 0.7217(3) 0.24876(10) 0.0298(6) Uani 1 1 d .
H19A H 0.8336 0.6427 0.2338 0.036 Uiso 1 1 calc R
C20 C 0.8422(2) 0.7661(3) 0.29197(9) 0.0230(5) Uani 1 1 d .
C21 C 0.8359(2) 1.0069(3) 0.39076(9) 0.0218(5) Uani 1 1 d .
H21A H 0.8884 0.9895 0.4168 0.026 Uiso 1 1 calc R
C22 C 0.7253(2) 1.0033(3) 0.40995(10) 0.0276(6) Uani 1 1 d .
H22A H 0.7105 0.9082 0.4213 0.041 Uiso 1 1 calc R
H22B H 0.6721 1.0283 0.3858 0.041 Uiso 1 1 calc R
H22C H 0.7218 1.0711 0.4352 0.041 Uiso 1 1 calc R
C23 C 0.8640(2) 1.1486(3) 0.36948(10) 0.0274(6) Uani 1 1 d .
H23A H 0.9345 1.1424 0.3564 0.041 Uiso 1 1 calc R
H23B H 0.8649 1.2221 0.3931 0.041 Uiso 1 1 calc R
H23C H 0.8106 1.1724 0.3453 0.041 Uiso 1 1 calc R
C24 C 0.9966(2) 0.5948(3) 0.31243(9) 0.0237(5) Uani 1 1 d .
H24A H 1.0500 0.5905 0.3388 0.028 Uiso 1 1 calc R
C25 C 0.9397(3) 0.4523(3) 0.30995(11) 0.0337(6) Uani 1 1 d .
H25A H 0.9026 0.4363 0.3383 0.051 Uiso 1 1 calc R
H25B H 0.9922 0.3770 0.3060 0.051 Uiso 1 1 calc R
H25C H 0.8879 0.4520 0.2839 0.051 Uiso 1 1 calc R
C26 C 1.0575(2) 0.6268(3) 0.26966(10) 0.0300(6) Uani 1 1 d .
H26A H 1.0854 0.7233 0.2714 0.045 Uiso 1 1 calc R
H26B H 1.0094 0.6173 0.2426 0.045 Uiso 1 1 calc R
H26C H 1.1169 0.5602 0.2675 0.045 Uiso 1 1 calc R

loop_
_atom_site_aniso_label
_atom_site_aniso_U_11
_atom_site_aniso_U_22
_atom_site_aniso_U_33
_atom_site_aniso_U_23
_atom_site_aniso_U_13
_atom_site_aniso_U_12
Br1 0.02144(12) 0.02575(14) 0.02599(14) 0.00432(10) -0.00311(10) -0.00338(10)
Br11 0.02897(16) 0.0573(2) 0.0456(2) 0.01211(16) -0.00532(13) 0.00984(15)
Br12 0.04267(18) 0.04404(19) 0.02631(15) -0.00002(13) 0.00417(12) 0.00179(14)
Br13 0.03205(15) 0.03779(18) 0.03530(17) -0.00789(13) -0.00629(12) 0.00134(12)
Br14 0.02614(14) 0.03547(16) 0.03287(15) -0.00743(12) 0.00503(11) -0.00084(11)
Se1 0.01630(12) 0.02082(13) 0.01826(12) 0.00009(9) -0.00085(9) 0.00155(9)
Se2 0.01834(12) 0.02201(14) 0.01786(12) 0.00137(9) -0.00137(9) -0.00076(9)
Fe 0.0216(2) 0.0336(2) 0.0241(2) -0.00068(18) -0.00218(16) 0.00191(17)
N1 0.0151(9) 0.0244(11) 0.0194(10) 0.0018(8) -0.0003(7) -0.0001(8)
N2 0.0159(9) 0.0248(11) 0.0214(10) 0.0012(8) -0.0004(8) 0.0000(8)
N3 0.0200(9) 0.0198(10) 0.0189(10) 0.0008(8) 0.0001(8) -0.0008(8)
N4 0.0221(10) 0.0251(11) 0.0163(10) -0.0010(8) -0.0004(8) -0.0011(8)
C1 0.0189(11) 0.0195(11) 0.0173(11) 0.0026(9) -0.0013(8) -0.0002(9)
C2 0.0187(11) 0.0261(13) 0.0232(12) 0.0031(10) 0.0029(9) 0.0014(10)
C3 0.0259(13) 0.0322(15) 0.0262(13) 0.0003(11) 0.0040(10) 0.0048(11)
C4 0.0268(14) 0.0452(18) 0.0347(16) 0.0017(13) 0.0094(12) 0.0091(13)
C5 0.0183(12) 0.055(2) 0.0356(16) 0.0082(14) 0.0042(11) 0.0069(12)
C6 0.0186(12) 0.0455(17) 0.0277(14) 0.0049(12) -0.0004(10) 0.0007(11)
C7 0.0184(11) 0.0245(13) 0.0245(13) 0.0035(10) 0.0022(9) 0.0017(10)
C8 0.0189(11) 0.0286(14) 0.0201(12) -0.0037(10) -0.0032(9) -0.0006(10)
C9 0.0303(14) 0.0409(16) 0.0215(13) 0.0015(11) -0.0029(10) 0.0019(12)
C10 0.0310(14) 0.0306(15) 0.0307(14) -0.0053(12) -0.0004(11) -0.0052(12)
C11 0.0219(12) 0.0284(14) 0.0242(13) -0.0051(11) -0.0047(9) 0.0002(10)
C12 0.0416(17) 0.0278(15) 0.0434(18) -0.0002(13) -0.0175(14) -0.0068(13)
C13 0.0295(13) 0.0364(15) 0.0226(13) 0.0031(11) -0.0019(10) -0.0041(12)
C14 0.0179(11) 0.0213(12) 0.0199(11) 0.0025(9) 0.0004(9) -0.0017(9)
C15 0.0224(12) 0.0242(13) 0.0198(12) 0.0013(10) -0.0001(9) -0.0021(10)
C16 0.0230(12) 0.0276(14) 0.0274(13) 0.0046(11) -0.0035(10) 0.0009(10)
C17 0.0302(14) 0.0412(17) 0.0285(14) 0.0032(12) -0.0076(11) 0.0038(13)
C18 0.0374(15) 0.0411(17) 0.0233(14) -0.0030(12) -0.0097(11) -0.0027(13)
C19 0.0332(14) 0.0333(15) 0.0223(13) -0.0031(11) -0.0045(11) -0.0011(12)
C20 0.0225(12) 0.0241(13) 0.0222(12) 0.0026(10) -0.0010(9) -0.0018(10)
C21 0.0234(12) 0.0210(12) 0.0207(12) -0.0021(9) -0.0001(9) -0.0003(9)
C22 0.0247(13) 0.0290(14) 0.0294(14) -0.0040(11) 0.0053(10) -0.0026(11)
C23 0.0302(13) 0.0213(13) 0.0310(14) -0.0009(11) 0.0046(11) -0.0024(10)
C24 0.0257(12) 0.0219(12) 0.0233(12) -0.0008(10) 0.0005(10) 0.0035(10)
C25 0.0422(16) 0.0232(14) 0.0362(16) -0.0039(12) 0.0074(13) 0.0000(12)
C26 0.0294(13) 0.0366(15) 0.0243(13) -0.0013(11) 0.0035(10) 0.0016(12)

loop_
_atom_type_symbol
_atom_type_description
_atom_type_scat_dispersion_real
_atom_type_scat_dispersion_imag
_atom_type_scat_source
C C 0.0181 0.0091 'International Tables Vol C Tables 4.2.6.8 and 6.1.1.4'
H H 0.0000 0.0000 'International Tables Vol C Tables 4.2.6.8 and 6.1.1.4'
N N 0.0311 0.0180 'International Tables Vol C Tables 4.2.6.8 and 6.1.1.4'
Fe Fe -1.1336 3.1974 'International Tables Vol C Tables 4.2.6.8 and 6.1.1.4'
Se Se -0.7943 1.1372 'International Tables Vol C Tables 4.2.6.8 and 6.1.1.4'
Br Br -0.6763 1.2805 'International Tables Vol C Tables 4.2.6.8 and 6.1.1.4'

loop_
_geom_angle_atom_site_label_1
_geom_angle_atom_site_label_2
_geom_angle_atom_site_label_3
_geom_angle
_geom_angle_site_symmetry_3
C1 Se1 Se2 98.35(7) .
C1 Se1 Br1 81.24(7) .
Se2 Se1 Br1 168.964(13) .
C14 Se2 Se1 99.31(7) .
C14 Se2 Br1 177.83(8) 3_766
Se1 Se2 Br1 82.783(10) 3_766
Br11 Fe Br13 112.22(2) .
Br11 Fe Br12 109.03(2) .
Br13 Fe Br12 109.72(2) .
Br11 Fe Br14 107.11(2) .
Br13 Fe Br14 107.60(2) .
Br12 Fe Br14 111.14(2) .
C1 N1 C2 107.9(2) .
C1 N1 C8 126.1(2) .
C2 N1 C8 126.0(2) .
C1 N2 C7 107.8(2) .
C1 N2 C11 125.9(2) .
C7 N2 C11 126.3(2) .
C14 N3 C15 108.6(2) .
C14 N3 C21 124.9(2) .
C15 N3 C21 126.3(2) .
C14 N4 C20 108.1(2) .
C14 N4 C24 124.9(2) .
C20 N4 C24 126.7(2) .
N1 C1 N2 110.5(2) .
N1 C1 Se1 124.31(18) .
N2 C1 Se1 125.10(19) .
C7 C2 C3 121.5(3) .
C7 C2 N1 107.0(2) .
C3 C2 N1 131.5(3) .
C4 C3 C2 116.6(3) .
C4 C3 H3A 121.7 .
C2 C3 H3A 121.7 .
C3 C4 C5 121.9(3) .
C3 C4 H4A 119.0 .
C5 C4 H4A 119.0 .
C6 C5 C4 121.4(3) .
C6 C5 H5A 119.3 .
C4 C5 H5A 119.3 .
C5 C6 C7 116.9(3) .
C5 C6 H6A 121.5 .
C7 C6 H6A 121.5 .
C6 C7 C2 121.6(3) .
C6 C7 N2 131.6(3) .
C2 C7 N2 106.8(2) .
N1 C8 C10 111.1(2) .
N1 C8 C9 110.0(2) .
C10 C8 C9 114.3(2) .
N1 C8 H8A 107.0 .
C10 C8 H8A 107.0 .
C9 C8 H8A 107.0 .
C8 C9 H9A 109.5 .
C8 C9 H9B 109.5 .
H9A C9 H9B 109.5 .
C8 C9 H9C 109.5 .
H9A C9 H9C 109.5 .
H9B C9 H9C 109.5 .
C8 C10 H10A 109.5 .
C8 C10 H10B 109.5 .
H10A C10 H10B 109.5 .
C8 C10 H10C 109.5 .
H10A C10 H10C 109.5 .
H10B C10 H10C 109.5 .
N2 C11 C12 110.1(2) .
N2 C11 C13 111.0(2) .
C12 C11 C13 113.0(2) .
N2 C11 H11A 107.5 .
C12 C11 H11A 107.5 .
C13 C11 H11A 107.5 .
C11 C12 H12A 109.5 .
C11 C12 H12B 109.5 .
H12A C12 H12B 109.5 .
C11 C12 H12C 109.5 .
H12A C12 H12C 109.5 .
H12B C12 H12C 109.5 .
C11 C13 H13A 109.5 .
C11 C13 H13B 109.5 .
H13A C13 H13B 109.5 .
C11 C13 H13C 109.5 .
H13A C13 H13C 109.5 .
H13B C13 H13C 109.5 .
N4 C14 N3 109.6(2) .
N4 C14 Se2 126.18(19) .
N3 C14 Se2 124.24(19) .
N3 C15 C20 106.5(2) .
N3 C15 C16 131.7(3) .
C20 C15 C16 121.6(3) .
C17 C16 C15 116.8(3) .
C17 C16 H16A 121.6 .
C15 C16 H16A 121.6 .
C16 C17 C18 121.7(3) .
C16 C17 H17A 119.2 .
C18 C17 H17A 119.2 .
C19 C18 C17 122.0(3) .
C19 C18 H18A 119.0 .
C17 C18 H18A 119.0 .
C18 C19 C20 116.6(3) .
C18 C19 H19A 121.7 .
C20 C19 H19A 121.7 .
C15 C20 C19 121.3(3) .
C15 C20 N4 107.1(2) .
C19 C20 N4 131.5(3) .
N3 C21 C22 111.4(2) .
N3 C21 C23 109.4(2) .
C22 C21 C23 113.6(2) .
N3 C21 H21A 107.4 .
C22 C21 H21A 107.4 .
C23 C21 H21A 107.4 .
C21 C22 H22A 109.5 .
C21 C22 H22B 109.5 .
H22A C22 H22B 109.5 .
C21 C22 H22C 109.5 .
H22A C22 H22C 109.5 .
H22B C22 H22C 109.5 .
C21 C23 H23A 109.5 .
C21 C23 H23B 109.5 .
H23A C23 H23B 109.5 .
C21 C23 H23C 109.5 .
H23A C23 H23C 109.5 .
H23B C23 H23C 109.5 .
N4 C24 C26 111.2(2) .
N4 C24 C25 110.8(2) .
C26 C24 C25 112.7(2) .
N4 C24 H24A 107.3 .
C26 C24 H24A 107.3 .
C25 C24 H24A 107.3 .
C24 C25 H25A 109.5 .
C24 C25 H25B 109.5 .
H25A C25 H25B 109.5 .
C24 C25 H25C 109.5 .
H25A C25 H25C 109.5 .
H25B C25 H25C 109.5 .
C24 C26 H26A 109.5 .
C24 C26 H26B 109.5 .
H26A C26 H26B 109.5 .
C24 C26 H26C 109.5 .
H26A C26 H26C 109.5 .
H26B C26 H26C 109.5 .

loop_
_geom_bond_atom_site_label_1
_geom_bond_atom_site_label_2
_geom_bond_distance
_geom_bond_site_symmetry_2
Br1 Se1 2.9119(4) .
Br11 Fe 2.3258(5) .
Br12 Fe 2.3359(5) .
Br13 Fe 2.3352(6) .
Br14 Fe 2.3659(5) .
Se1 C1 1.906(2) .
Se1 Se2 2.4330(4) .
Se2 C14 1.912(3) .
Se2 Br1 3.3484(4) 3_766
N1 C1 1.338(3) .
N1 C2 1.397(3) .
N1 C8 1.484(3) .
N2 C1 1.348(3) .
N2 C7 1.397(3) .
N2 C11 1.489(3) .
N3 C14 1.352(3) .
N3 C15 1.391(3) .
N3 C21 1.490(3) .
N4 C14 1.345(3) .
N4 C20 1.398(3) .
N4 C24 1.486(3) .
C2 C7 1.395(4) .
C2 C3 1.396(4) .
C3 C4 1.381(4) .
C3 H3A 0.9500 .
C4 C5 1.404(5) .
C4 H4A 0.9500 .
C5 C6 1.380(4) .
C5 H5A 0.9500 .
C6 C7 1.395(4) .
C6 H6A 0.9500 .
C8 C10 1.519(4) .
C8 C9 1.526(4) .
C8 H8A 1.0000 .
C9 H9A 0.9800 .
C9 H9B 0.9800 .
C9 H9C 0.9800 .
C10 H10A 0.9800 .
C10 H10B 0.9800 .
C10 H10C 0.9800 .
C11 C12 1.520(4) .
C11 C13 1.521(4) .
C11 H11A 1.0000 .
C12 H12A 0.9800 .
C12 H12B 0.9800 .
C12 H12C 0.9800 .
C13 H13A 0.9800 .
C13 H13B 0.9800 .
C13 H13C 0.9800 .
C15 C20 1.397(4) .
C15 C16 1.402(4) .
C16 C17 1.377(4) .
C16 H16A 0.9500 .
C17 C18 1.401(5) .
C17 H17A 0.9500 .
C18 C19 1.385(4) .
C18 H18A 0.9500 .
C19 C20 1.398(4) .
C19 H19A 0.9500 .
C21 C22 1.518(4) .
C21 C23 1.527(4) .
C21 H21A 1.0000 .
C22 H22A 0.9800 .
C22 H22B 0.9800 .
C22 H22C 0.9800 .
C23 H23A 0.9800 .
C23 H23B 0.9800 .
C23 H23C 0.9800 .
C24 C26 1.522(4) .
C24 C25 1.528(4) .
C24 H24A 1.0000 .
C25 H25A 0.9800 .
C25 H25B 0.9800 .
C25 H25C 0.9800 .
C26 H26A 0.9800 .
C26 H26B 0.9800 .
C26 H26C 0.9800 .

loop_
_geom_hbond_atom_site_label_D
_geom_hbond_atom_site_label_H
_geom_hbond_atom_site_label_A
_geom_hbond_distance_DH
_geom_hbond_distance_HA
_geom_hbond_distance_DA
_geom_hbond_angle_DHA
C19 H19A Br14 0.95 2.74 3.612(3) 152.3

loop_
_geom_torsion_atom_site_label_1
_geom_torsion_atom_site_label_2
_geom_torsion_atom_site_label_3
_geom_torsion_atom_site_label_4
_geom_torsion
_geom_torsion_site_symmetry_1
_geom_torsion_site_symmetry_4
C1 Se1 Se2 C14 -69.63(11) . .
Br1 Se1 Se2 C14 -156.69(10) . .
C1 Se1 Se2 Br1 109.78(8) . 3_766
Br1 Se1 Se2 Br1 22.72(7) . 3_766
C2 N1 C1 N2 0.1(3) . .
C8 N1 C1 N2 178.4(2) . .
C2 N1 C1 Se1 -177.14(18) . .
C8 N1 C1 Se1 1.2(4) . .
C7 N2 C1 N1 -0.6(3) . .
C11 N2 C1 N1 179.2(2) . .
C7 N2 C1 Se1 176.64(18) . .
C11 N2 C1 Se1 -3.6(4) . .
Se2 Se1 C1 N1 -74.6(2) . .
Br1 Se1 C1 N1 94.2(2) . .
Se2 Se1 C1 N2 108.5(2) . .
Br1 Se1 C1 N2 -82.6(2) . .
C1 N1 C2 C7 0.4(3) . .
C8 N1 C2 C7 -177.9(2) . .
C1 N1 C2 C3 -178.0(3) . .
C8 N1 C2 C3 3.7(5) . .
C7 C2 C3 C4 0.5(4) . .
N1 C2 C3 C4 178.7(3) . .
C2 C3 C4 C5 0.4(5) . .
C3 C4 C5 C6 -0.3(5) . .
C4 C5 C6 C7 -0.6(5) . .
C5 C6 C7 C2 1.5(4) . .
C5 C6 C7 N2 -177.6(3) . .
C3 C2 C7 C6 -1.5(4) . .
N1 C2 C7 C6 179.9(3) . .
C3 C2 C7 N2 177.8(2) . .
N1 C2 C7 N2 -0.8(3) . .
C1 N2 C7 C6 -179.9(3) . .
C11 N2 C7 C6 0.3(5) . .
C1 N2 C7 C2 0.8(3) . .
C11 N2 C7 C2 -178.9(2) . .
C1 N1 C8 C10 117.8(3) . .
C2 N1 C8 C10 -64.2(3) . .
C1 N1 C8 C9 -114.6(3) . .
C2 N1 C8 C9 63.4(3) . .
C1 N2 C11 C12 113.5(3) . .
C7 N2 C11 C12 -66.8(3) . .
C1 N2 C11 C13 -120.6(3) . .
C7 N2 C11 C13 59.1(3) . .
C20 N4 C14 N3 -1.9(3) . .
C24 N4 C14 N3 172.9(2) . .
C20 N4 C14 Se2 176.95(18) . .
C24 N4 C14 Se2 -8.2(4) . .
C15 N3 C14 N4 1.6(3) . .
C21 N3 C14 N4 -173.7(2) . .
C15 N3 C14 Se2 -177.31(17) . .
C21 N3 C14 Se2 7.4(3) . .
Se1 Se2 C14 N4 -70.6(2) . .
Br1 Se2 C14 N4 125.0(19) 3_766 .
Se1 Se2 C14 N3 108.1(2) . .
Br1 Se2 C14 N3 -56(2) 3_766 .
C14 N3 C15 C20 -0.6(3) . .
C21 N3 C15 C20 174.6(2) . .
C14 N3 C15 C16 175.5(3) . .
C21 N3 C15 C16 -9.3(4) . .
N3 C15 C16 C17 -175.9(3) . .
C20 C15 C16 C17 -0.3(4) . .
C15 C16 C17 C18 0.4(5) . .
C16 C17 C18 C19 -0.2(5) . .
C17 C18 C19 C20 -0.1(5) . .
N3 C15 C20 C19 176.6(2) . .
C16 C15 C20 C19 0.0(4) . .
N3 C15 C20 N4 -0.5(3) . .
C16 C15 C20 N4 -177.1(2) . .
C18 C19 C20 C15 0.2(4) . .
C18 C19 C20 N4 176.5(3) . .
C14 N4 C20 C15 1.5(3) . .
C24 N4 C20 C15 -173.3(2) . .
C14 N4 C20 C19 -175.2(3) . .
C24 N4 C20 C19 10.0(5) . .
C14 N3 C21 C22 -117.7(3) . .
C15 N3 C21 C22 67.8(3) . .
C14 N3 C21 C23 115.9(3) . .
C15 N3 C21 C23 -58.6(3) . .
C14 N4 C24 C26 -120.8(3) . .
C20 N4 C24 C26 53.1(3) . .
C14 N4 C24 C25 113.1(3) . .
C20 N4 C24 C25 -73.0(3) . .
